data_2236141
loop_
_publ_author_name
'Annie, C. F.'
'Jacob, Jinsa Mary'
'Sithambaresan, M.'
'Kurup, M. R. Prathapachandra'

_publ_section_title
;
 (2<i>E</i>)-2-[1-(2-Hydroxy-4-methoxyphenyl)ethylidene]-<i>N</i>-phenylhydrazinecarboxamide
 monohydrate
;
_journal_coeditor_code BV2210
_journal_issue 10
_journal_name_full 'Acta Crystallographica Section E'
_journal_page_first o2985
_journal_page_last o2986
_journal_paper_doi 10.1107/S1600536812039414
_journal_volume 68
_journal_year 2012
_chemical_formula_iupac 'C16 H17 N3 O3 , H2 O'
_chemical_formula_moiety 'C16 H17 N3 O3, H2 O'
_chemical_formula_sum 'C16 H19 N3 O4'
_chemical_formula_weight 317.34
_chemical_name_systematic
;
(2<i>E</i>)-2-[1-(2-Hydroxy-4-methoxyphenyl)ethylidene]-<i>N</i>-\
phenylhydrazinecarboxamide monohydrate
;
_space_group_IT_number 14
_symmetry_cell_setting monoclinic
_symmetry_space_group_name_Hall '-P 2ybc'
_symmetry_space_group_name_H-M 'P 1 21/c 1'
_atom_sites_solution_hydrogens geom
_atom_sites_solution_primary direct
_atom_sites_solution_secondary difmap
_audit_creation_method SHELXL97
_cell_angle_alpha 90.00
_cell_angle_beta 96.813(7)
_cell_angle_gamma 90.00
_cell_formula_units_Z 4
_cell_length_a 12.4020(18)
_cell_length_b 13.7808(19)
_cell_length_c 9.3919(10)
_cell_measurement_reflns_used 2335
_cell_measurement_temperature 296(2)
_cell_measurement_theta_max 28.4615
_cell_measurement_theta_min 2.638
_cell_volume 1593.8(4)
_computing_cell_refinement 'APEX2 and SAINT (Bruker, 2004)'
_computing_data_collection 'APEX2 (Bruker, 2004)'
_computing_data_reduction 'SAINT and XPREP (Bruker, 2004)'
_computing_molecular_graphics
;
ORTEP-3 (Farrugia, 1997) and DIAMOND (Brandenburg, 2010)
;
_computing_publication_material
;
SHELXL97 (Sheldrick, 2008) and publCIF (Westrip, 2010)
;
_computing_structure_refinement 'SHELXL97 (Sheldrick, 2008)'
_computing_structure_solution 'SHELXL97 (Sheldrick, 2008)'
_diffrn_ambient_temperature 296(2)
_diffrn_detector_area_resol_mean 8.33
_diffrn_measured_fraction_theta_full 0.999
_diffrn_measured_fraction_theta_max 0.999
_diffrn_measurement_device_type 'Bruker Kappa APEXII CCD'
_diffrn_measurement_method '\w and \f'
_diffrn_radiation_monochromator graphite
_diffrn_radiation_source 'fine-focus sealed tube'
_diffrn_radiation_type MoK\a
_diffrn_radiation_wavelength 0.71073
_diffrn_reflns_av_R_equivalents 0.0834
_diffrn_reflns_av_sigmaI/netI 0.0723
_diffrn_reflns_limit_h_max 14
_diffrn_reflns_limit_h_min -14
_diffrn_reflns_limit_k_max 16
_diffrn_reflns_limit_k_min -15
_diffrn_reflns_limit_l_max 11
_diffrn_reflns_limit_l_min -11
_diffrn_reflns_number 12097
_diffrn_reflns_theta_full 25.00
_diffrn_reflns_theta_max 25.00
_diffrn_reflns_theta_min 2.64
_diffrn_standards_number 0
_exptl_absorpt_coefficient_mu 0.097
_exptl_absorpt_correction_T_max 0.976
_exptl_absorpt_correction_T_min 0.966
_exptl_absorpt_correction_type multi-scan
_exptl_absorpt_process_details '(SADABS (Bruker, 2004)'
_exptl_crystal_colour 'light yellow'
_exptl_crystal_density_diffrn 1.322
_exptl_crystal_density_method 'not measured'
_exptl_crystal_description block
_exptl_crystal_F_000 672
_exptl_crystal_size_max 0.50
_exptl_crystal_size_mid 0.30
_exptl_crystal_size_min 0.25
_refine_diff_density_max 0.218
_refine_diff_density_min -0.191
_refine_ls_extinction_method none
_refine_ls_goodness_of_fit_ref 1.022
_refine_ls_hydrogen_treatment mixed
_refine_ls_matrix_type full
_refine_ls_number_parameters 230
_refine_ls_number_reflns 2809
_refine_ls_number_restraints 6
_refine_ls_restrained_S_all 1.021
_refine_ls_R_factor_all 0.0837
_refine_ls_R_factor_gt 0.0527
_refine_ls_shift/su_max 0.002
_refine_ls_shift/su_mean 0.000
_refine_ls_structure_factor_coef Fsqd
_refine_ls_weighting_details 'calc w = 1/[\s^2^(Fo^2^)+(0.0711P)^2^+0.2072P] where P=(Fo^2^+2Fc^2^)/3'
_refine_ls_weighting_scheme calc
_refine_ls_wR_factor_gt 0.1404
_refine_ls_wR_factor_ref 0.1719
_reflns_number_gt 1807
_reflns_number_total 2809
_reflns_threshold_expression I>2\s(I)
_cod_data_source_file bv2210.cif
_cod_data_source_block I
_cod_original_sg_symbol_H-M 'P 21/c'
_cod_original_formula_sum 'C16 H19 N3 O4 '
_cod_database_code 2236141
_cod_database_fobs_code 2236141

loop_
_symmetry_equiv_pos_as_xyz
'x, y, z'
'-x, y+1/2, -z+1/2'
'-x, -y, -z'
'x, -y-1/2, z-1/2'

loop_
_atom_site_type_symbol
_atom_site_label
_atom_site_fract_x
_atom_site_fract_y
_atom_site_fract_z
_atom_site_U_iso_or_equiv
_atom_site_adp_type
_atom_site_calc_flag
_atom_site_refinement_flags
_atom_site_occupancy
_atom_site_symmetry_multiplicity
O O1 0.00919(16) 0.45528(15) 0.7326(2) 0.0873(6) Uani d . 1 1
O O2 0.28586(14) 0.46101(12) 0.42646(18) 0.0649(5) Uani d D 1 1
O O3 0.48111(13) 0.39835(12) 0.18956(17) 0.0673(5) Uani d . 1 1
O O1S 0.46607(17) 0.43758(13) 0.6547(2) 0.0782(6) Uani d D 1 1
N N1 0.34225(14) 0.30092(14) 0.32720(19) 0.0550(5) Uani d . 1 1
N N2 0.41511(16) 0.25435(15) 0.2542(2) 0.0579(5) Uani d D 1 1
N N3 0.55055(16) 0.25697(15) 0.1149(2) 0.0595(5) Uani d D 1 1
C C1 0.1243(2) 0.26313(19) 0.5438(3) 0.0665(7) Uani d . 1 1
H H1 0.1149 0.1964 0.5341 0.080 Uiso calc R 1 1
C C2 0.0592(2) 0.3136(2) 0.6243(3) 0.0721(7) Uani d . 1 1
H H2 0.0057 0.2814 0.6674 0.087 Uiso calc R 1 1
C C3 0.07267(18) 0.41231(19) 0.6422(3) 0.0632(6) Uani d . 1 1
C C4 0.14813(18) 0.46014(18) 0.5735(2) 0.0605(6) Uani d . 1 1
H H4 0.1560 0.5270 0.5831 0.073 Uiso calc R 1 1
C C5 0.21263(16) 0.40877(17) 0.4898(2) 0.0525(6) Uani d . 1 1
C C6 0.20481(17) 0.30831(17) 0.4753(2) 0.0527(6) Uani d . 1 1
C C7 0.27824(18) 0.25124(17) 0.3976(2) 0.0549(6) Uani d . 1 1
C C8 0.2817(2) 0.14371(19) 0.4067(3) 0.0725(7) Uani d . 1 1
H H8A 0.2911 0.1172 0.3145 0.109 Uiso calc R 1 1
H H8B 0.2149 0.1202 0.4363 0.109 Uiso calc R 1 1
H H8C 0.3413 0.1242 0.4754 0.109 Uiso calc R 1 1
C C9 0.48365(17) 0.31043(17) 0.1865(2) 0.0528(5) Uani d . 1 1
C C10 0.63021(18) 0.29082(16) 0.0333(2) 0.0544(6) Uani d . 1 1
C C11 0.6348(2) 0.38417(19) -0.0166(3) 0.0703(7) Uani d . 1 1
H H11 0.5839 0.4297 0.0053 0.084 Uiso calc R 1 1
C C12 0.7142(2) 0.4102(2) -0.0987(3) 0.0797(8) Uani d . 1 1
H H12 0.7167 0.4735 -0.1323 0.096 Uiso calc R 1 1
C C13 0.7897(2) 0.3447(2) -0.1319(3) 0.0858(9) Uani d . 1 1
H H13 0.8439 0.3628 -0.1870 0.103 Uiso calc R 1 1
C C14 0.7843(3) 0.2526(3) -0.0828(4) 0.0974(11) Uani d . 1 1
H H14 0.8355 0.2074 -0.1046 0.117 Uiso calc R 1 1
C C15 0.7047(2) 0.2249(2) -0.0017(3) 0.0787(8) Uani d . 1 1
H H15 0.7016 0.1611 0.0295 0.094 Uiso calc R 1 1
C C16 0.0259(3) 0.5537(2) 0.7664(3) 0.0955(10) Uani d . 1 1
H H16A 0.1001 0.5636 0.8055 0.143 Uiso calc R 1 1
H H16B -0.0211 0.5728 0.8357 0.143 Uiso calc R 1 1
H H16C 0.0100 0.5920 0.6812 0.143 Uiso calc R 1 1
H H1A 0.424(3) 0.459(3) 0.583(3) 0.141(16) Uiso d D 1 1
H H1B 0.486(3) 0.4887(17) 0.698(3) 0.109(12) Uiso d D 1 1
H H3 0.548(2) 0.1938(8) 0.126(3) 0.089(9) Uiso d D 1 1
H H2' 0.318(2) 0.4169(16) 0.378(3) 0.094(10) Uiso d D 1 1
H H2N 0.4174(19) 0.1907(8) 0.245(2) 0.063(7) Uiso d D 1 1

loop_
_atom_site_aniso_label
_atom_site_aniso_U_11
_atom_site_aniso_U_22
_atom_site_aniso_U_33
_atom_site_aniso_U_12
_atom_site_aniso_U_13
_atom_site_aniso_U_23
O1 0.0817(13) 0.0877(15) 0.1018(14) 0.0039(10) 0.0499(10) 0.0000(11)
O2 0.0673(11) 0.0548(11) 0.0776(11) -0.0040(8) 0.0296(8) 0.0036(8)
O3 0.0756(11) 0.0487(10) 0.0802(12) 0.0015(8) 0.0203(8) -0.0082(8)
O1S 0.0866(13) 0.0528(11) 0.0914(14) -0.0062(10) -0.0048(11) -0.0055(10)
N1 0.0542(11) 0.0577(13) 0.0540(11) 0.0038(9) 0.0097(8) -0.0022(8)
N2 0.0619(12) 0.0503(13) 0.0637(12) 0.0046(9) 0.0178(9) -0.0037(9)
N3 0.0641(12) 0.0469(12) 0.0710(13) 0.0047(9) 0.0225(10) -0.0005(9)
C1 0.0627(15) 0.0601(16) 0.0788(17) -0.0095(12) 0.0176(13) 0.0023(12)
C2 0.0637(15) 0.0726(19) 0.0847(18) -0.0111(13) 0.0283(13) 0.0069(14)
C3 0.0536(14) 0.0717(18) 0.0668(15) 0.0032(12) 0.0176(11) 0.0055(12)
C4 0.0558(13) 0.0601(15) 0.0673(15) 0.0026(11) 0.0138(11) 0.0012(11)
C5 0.0459(12) 0.0585(15) 0.0536(13) -0.0029(10) 0.0077(9) 0.0074(10)
C6 0.0494(12) 0.0576(15) 0.0505(12) -0.0026(10) 0.0037(9) 0.0044(10)
C7 0.0519(13) 0.0595(15) 0.0518(13) -0.0010(10) -0.0001(10) 0.0014(10)
C8 0.0812(18) 0.0603(16) 0.0766(17) -0.0002(13) 0.0116(13) -0.0021(12)
C9 0.0521(13) 0.0493(14) 0.0560(14) 0.0013(10) 0.0023(10) -0.0033(10)
C10 0.0536(13) 0.0552(15) 0.0548(13) 0.0017(10) 0.0076(10) -0.0023(10)
C11 0.0765(17) 0.0573(16) 0.0808(17) 0.0057(13) 0.0251(13) 0.0006(13)
C12 0.097(2) 0.0648(18) 0.0831(19) -0.0106(15) 0.0328(15) 0.0019(13)
C13 0.0797(19) 0.095(2) 0.089(2) -0.0092(16) 0.0368(15) -0.0005(17)
C14 0.093(2) 0.089(2) 0.120(3) 0.0294(17) 0.0550(19) 0.0167(18)
C15 0.0864(19) 0.0643(18) 0.091(2) 0.0191(14) 0.0335(15) 0.0115(14)
C16 0.100(2) 0.091(3) 0.103(2) 0.0114(18) 0.0410(18) -0.0163(18)

loop_
_atom_type_symbol
_atom_type_description
_atom_type_scat_dispersion_real
_atom_type_scat_dispersion_imag
_atom_type_scat_source
C C 0.0033 0.0016 'International Tables Vol C Tables 4.2.6.8 and 6.1.1.4'
H H 0.0000 0.0000 'International Tables Vol C Tables 4.2.6.8 and 6.1.1.4'
N N 0.0061 0.0033 'International Tables Vol C Tables 4.2.6.8 and 6.1.1.4'
O O 0.0106 0.0060 'International Tables Vol C Tables 4.2.6.8 and 6.1.1.4'

loop_
_geom_angle_atom_site_label_1
_geom_angle_atom_site_label_2
_geom_angle_atom_site_label_3
_geom_angle
C3 O1 C16 118.8(2)
C5 O2 H2' 103(2)
H1A O1S H1B 102(3)
C7 N1 N2 119.7(2)
N1 N2 C9 117.21(19)
N1 N2 H2N 123.3(16)
C9 N2 H2N 119.4(16)
C9 N3 C10 127.4(2)
C9 N3 H3 117(2)
C10 N3 H3 115(2)
C2 C1 C6 122.1(2)
C2 C1 H1 118.9
C6 C1 H1 118.9
C1 C2 C3 120.0(2)
C1 C2 H2 120.0
C3 C2 H2 120.0
O1 C3 C4 124.3(2)
O1 C3 C2 115.8(2)
C4 C3 C2 119.9(2)
C3 C4 C5 119.8(2)
C3 C4 H4 120.1
C5 C4 H4 120.1
O2 C5 C4 116.3(2)
O2 C5 C6 121.9(2)
C4 C5 C6 121.8(2)
C5 C6 C1 116.3(2)
C5 C6 C7 122.9(2)
C1 C6 C7 120.8(2)
N1 C7 C6 115.4(2)
N1 C7 C8 123.0(2)
C6 C7 C8 121.6(2)
C7 C8 H8A 109.5
C7 C8 H8B 109.5
H8A C8 H8B 109.5
C7 C8 H8C 109.5
H8A C8 H8C 109.5
H8B C8 H8C 109.5
O3 C9 N3 125.3(2)
O3 C9 N2 122.5(2)
N3 C9 N2 112.2(2)
C15 C10 C11 119.0(2)
C15 C10 N3 116.9(2)
C11 C10 N3 124.0(2)
C12 C11 C10 120.0(2)
C12 C11 H11 120.0
C10 C11 H11 120.0
C13 C12 C11 121.0(3)
C13 C12 H12 119.5
C11 C12 H12 119.5
C14 C13 C12 118.6(3)
C14 C13 H13 120.7
C12 C13 H13 120.7
C13 C14 C15 121.2(3)
C13 C14 H14 119.4
C15 C14 H14 119.4
C10 C15 C14 120.1(3)
C10 C15 H15 119.9
C14 C15 H15 119.9
O1 C16 H16A 109.5
O1 C16 H16B 109.5
H16A C16 H16B 109.5
O1 C16 H16C 109.5
H16A C16 H16C 109.5
H16B C16 H16C 109.5

loop_
_geom_bond_atom_site_label_1
_geom_bond_atom_site_label_2
_geom_bond_distance
O1 C3 1.360(3)
O1 C16 1.403(3)
O2 C5 1.351(3)
O2 H2' 0.881(10)
O3 C9 1.212(3)
O1S H1A 0.857(18)
O1S H1B 0.837(18)
N1 C7 1.289(3)
N1 N2 1.358(3)
N2 C9 1.361(3)
N2 H2N 0.882(10)
N3 C9 1.348(3)
N3 C10 1.400(3)
N3 H3 0.878(10)
C1 C2 1.360(4)
C1 C6 1.397(3)
C1 H1 0.9300
C2 C3 1.379(4)
C2 H2 0.9300
C3 C4 1.368(3)
C4 C5 1.381(3)
C4 H4 0.9300
C5 C6 1.393(3)
C6 C7 1.462(3)
C7 C8 1.485(3)
C8 H8A 0.9600
C8 H8B 0.9600
C8 H8C 0.9600
C10 C15 1.363(3)
C10 C11 1.373(3)
C11 C12 1.368(3)
C11 H11 0.9300
C12 C13 1.363(4)
C12 H12 0.9300
C13 C14 1.354(4)
C13 H13 0.9300
C14 C15 1.370(4)
C14 H14 0.9300
C15 H15 0.9300
C16 H16A 0.9600
C16 H16B 0.9600
C16 H16C 0.9600

loop_
_geom_hbond_atom_site_label_D
_geom_hbond_atom_site_label_H
_geom_hbond_atom_site_label_A
_geom_hbond_site_symmetry_A
_geom_hbond_distance_DH
_geom_hbond_distance_HA
_geom_hbond_distance_DA
_geom_hbond_angle_DHA
O2 H2' N1 . 0.881(10) 1.706(16) 2.526(2) 154(3)
N2 H2N O1S 4_565 0.882(10) 2.082(14) 2.900(3) 154(2)
N3 H3 O1S 4_565 0.878(10) 2.110(16) 2.918(3) 153(3)
O1S H1A O2 . 0.857(18) 2.12(2) 2.925(3) 156(3)
O1S H1B O3 3_666 0.837(18) 1.896(18) 2.730(3) 174(3)
C8 H8C O3 4_566 0.96 2.51 3.457(3) 167.1
C11 H11 O3 . 0.93 2.31 2.881(3) 119.3
C13 H13 O1 1_654 0.93 2.60 3.489(3) 160.0
C8 H8A Cg1 4_554 0.96 2.92 3.543(3) 123
C16 H16C Cg1 3_566 0.96 2.79 3.645(4) 148

loop_
_geom_torsion_atom_site_label_1
_geom_torsion_atom_site_label_2
_geom_torsion_atom_site_label_3
_geom_torsion_atom_site_label_4
_geom_torsion
C7 N1 N2 C9 -177.41(18)
C6 C1 C2 C3 -1.0(4)
C16 O1 C3 C4 -4.5(4)
C16 O1 C3 C2 174.0(2)
C1 C2 C3 O1 -175.5(2)
C1 C2 C3 C4 3.0(4)
O1 C3 C4 C5 176.5(2)
C2 C3 C4 C5 -1.8(4)
C3 C4 C5 O2 -179.4(2)
C3 C4 C5 C6 -1.4(3)
O2 C5 C6 C1 -178.8(2)
C4 C5 C6 C1 3.3(3)
O2 C5 C6 C7 3.4(3)
C4 C5 C6 C7 -174.6(2)
C2 C1 C6 C5 -2.1(3)
C2 C1 C6 C7 175.8(2)
N2 N1 C7 C6 178.56(17)
N2 N1 C7 C8 1.7(3)
C5 C6 C7 N1 -8.6(3)
C1 C6 C7 N1 173.59(19)
C5 C6 C7 C8 168.3(2)
C1 C6 C7 C8 -9.5(3)
C10 N3 C9 O3 1.1(4)
C10 N3 C9 N2 179.5(2)
N1 N2 C9 O3 -0.1(3)
N1 N2 C9 N3 -178.56(18)
C9 N3 C10 C15 165.1(2)
C9 N3 C10 C11 -17.3(4)
C15 C10 C11 C12 -0.8(4)
N3 C10 C11 C12 -178.4(2)
C10 C11 C12 C13 -0.2(4)
C11 C12 C13 C14 0.5(5)
C12 C13 C14 C15 0.1(5)
C11 C10 C15 C14 1.5(4)
N3 C10 C15 C14 179.2(3)
C13 C14 C15 C10 -1.2(5)

loop_
_cod_related_entry_id
_cod_related_entry_database
_cod_related_entry_code
1 ChemSpider 30658042
